data_7105384
loop_
_publ_author_name
'Liu, Ruina'
'Li, Licun'
'Wang, Xiaoling'
'Yang, Peipei'
'Wang, Chao'
'Liao, Daizheng'
'Sutter, Jean-Pascal'

_publ_section_title
;
 Smooth transition between SMM and SCM-type slow relaxing dynamics for
 a 1-D assemblage of {Dy(nitronyl nitroxide)2} units
;
_journal_issue 15
_journal_name_full 'Chemical Communications'
_journal_page_first 2566
_journal_paper_doi 10.1039/b918554b
_journal_volume 46
_journal_year 2010
_chemical_formula_sum 'C62 H44 Dy2 F36 N8 O16'
_chemical_formula_weight 2166.05
_chemical_name_systematic
;
?
;
_space_group_IT_number 14
_symmetry_cell_setting monoclinic
_symmetry_space_group_name_Hall '-P 2yn'
_symmetry_space_group_name_H-M 'P 1 21/n 1'
_atom_sites_solution_hydrogens geom
_atom_sites_solution_primary direct
_atom_sites_solution_secondary difmap
_audit_creation_method SHELXL-97
_cell_angle_alpha 90.00
_cell_angle_beta 102.97(3)
_cell_angle_gamma 90.00
_cell_formula_units_Z 4
_cell_length_a 20.154(4)
_cell_length_b 18.309(4)
_cell_length_c 22.199(4)
_cell_measurement_reflns_used 11280
_cell_measurement_temperature 113(2)
_cell_measurement_theta_max 28.102
_cell_measurement_theta_min 1.552
_cell_volume 7982(3)
_computing_cell_refinement crystalclear
_computing_data_collection crystalclear
_computing_data_reduction crystalclear
_computing_molecular_graphics 'Bruker SHELXTL'
_computing_publication_material 'Bruker SHELXTL'
_computing_structure_refinement 'SHELXL-97 (Sheldrick, 1997)'
_computing_structure_solution 'SHELXS-97 (Sheldrick, 1990)'
_diffrn_ambient_temperature 113(2)
_diffrn_detector_area_resol_mean 7.31
_diffrn_measured_fraction_theta_full 0.997
_diffrn_measured_fraction_theta_max 0.997
_diffrn_measurement_device_type 'rigaku saturn CCD area detector'
_diffrn_measurement_method '\w and \f scans'
_diffrn_radiation_monochromator confocal
_diffrn_radiation_source 'rotating anode'
_diffrn_radiation_type MoK\a
_diffrn_radiation_wavelength 0.71073
_diffrn_reflns_av_R_equivalents 0.1986
_diffrn_reflns_av_sigmaI/netI 0.2048
_diffrn_reflns_limit_h_max 21
_diffrn_reflns_limit_h_min -23
_diffrn_reflns_limit_k_max 21
_diffrn_reflns_limit_k_min -21
_diffrn_reflns_limit_l_max 17
_diffrn_reflns_limit_l_min -26
_diffrn_reflns_number 45011
_diffrn_reflns_theta_full 25.02
_diffrn_reflns_theta_max 25.02
_diffrn_reflns_theta_min 1.52
_diffrn_standards_decay_% 0
_diffrn_standards_interval_count 0
_diffrn_standards_interval_time 0
_diffrn_standards_number 0
_exptl_absorpt_coefficient_mu 2.008
_exptl_absorpt_correction_T_max 0.8244
_exptl_absorpt_correction_T_min 0.7139
_exptl_absorpt_correction_type multi-scan
_exptl_absorpt_process_details crystalclear
_exptl_crystal_density_diffrn 1.802
_exptl_crystal_density_method 'not measured'
_exptl_crystal_F_000 4224
_exptl_crystal_size_max 0.18
_exptl_crystal_size_mid 0.16
_exptl_crystal_size_min 0.10
_refine_diff_density_max 1.520
_refine_diff_density_min -1.636
_refine_diff_density_rms 0.195
_refine_ls_extinction_method none
_refine_ls_goodness_of_fit_ref 1.109
_refine_ls_hydrogen_treatment constr
_refine_ls_matrix_type full
_refine_ls_number_parameters 1153
_refine_ls_number_reflns 14055
_refine_ls_number_restraints 121
_refine_ls_restrained_S_all 1.116
_refine_ls_R_factor_all 0.1412
_refine_ls_R_factor_gt 0.0885
_refine_ls_shift/su_max 0.014
_refine_ls_shift/su_mean 0.001
_refine_ls_structure_factor_coef Fsqd
_refine_ls_weighting_details 'calc w=1/[\s^2^(Fo^2^)+(0.0555P)^2^+0.0000P] where P=(Fo^2^+2Fc^2^)/3'
_refine_ls_weighting_scheme calc
_refine_ls_wR_factor_gt 0.2026
_refine_ls_wR_factor_ref 0.2259
_reflns_number_gt 8461
_reflns_number_total 14055
_reflns_threshold_expression >2sigma(I)
_cod_data_source_file b918554b.txt
_cod_data_source_block Compd_2
_cod_depositor_comments
;
The following automatic conversions were performed:
'_symmetry_cell_setting' value 'Monoclinic' changed to 'monoclinic'
according to '/home/saulius/struct/CIF-dictionaries/cif_core.dic'
dictionary named 'cif_core.dic' version 2.4.1 from
2010-06-29.

'_exptl_absorpt_correction_type' value 'MULTI-SCAN' changed
to 'multi-scan' according to
'/home/saulius/struct/CIF-dictionaries/cif_core.dic' dictionary named
'cif_core.dic' version 2.4.1 from 2010-06-29.

Automatic conversion script
Id: cif_fix_enum 1527 2010-12-29 10:47:43Z saulius 
;
_cod_original_cell_volume 7983(3)
_cod_original_sg_symbol_H-M P2(1)/n
_cod_database_code 7105384

loop_
_symmetry_equiv_pos_as_xyz
'x, y, z'
'-x+1/2, y+1/2, -z+1/2'
'-x, -y, -z'
'x-1/2, -y-1/2, z-1/2'

loop_
_atom_site_label
_atom_site_type_symbol
_atom_site_fract_x
_atom_site_fract_y
_atom_site_fract_z
_atom_site_U_iso_or_equiv
_atom_site_adp_type
_atom_site_occupancy
_atom_site_symmetry_multiplicity
_atom_site_calc_flag
_atom_site_refinement_flags
_atom_site_disorder_assembly
_atom_site_disorder_group
Dy1 Dy -0.14326(2) 0.23742(4) 0.09812(2) 0.02797(19) Uani 1 1 d . . .
Dy2 Dy 0.36292(2) 0.25968(4) 0.10621(2) 0.02721(18) Uani 1 1 d . . .
F1 F 0.0425(4) 0.0586(6) 0.1573(5) 0.080(3) Uani 1 1 d . . .
F2 F 0.0003(4) 0.0165(6) 0.0668(4) 0.076(3) Uani 1 1 d . . .
F3 F -0.0135(5) -0.0395(6) 0.1471(4) 0.088(4) Uani 1 1 d . . .
F4 F -0.2548(7) -0.0452(8) 0.1081(6) 0.133(6) Uani 1 1 d . . .
F5 F -0.2684(7) 0.0260(9) 0.1802(7) 0.141(5) Uani 1 1 d U . .
F6 F -0.3147(8) 0.0466(11) 0.0871(9) 0.177(7) Uani 1 1 d U . .
F7 F -0.3079(3) 0.3843(5) 0.1823(3) 0.060(3) Uani 1 1 d . . .
F8 F -0.3749(4) 0.3063(6) 0.1297(4) 0.067(3) Uani 1 1 d . . .
F9 F -0.3754(4) 0.4162(5) 0.0981(4) 0.064(3) Uani 1 1 d . . .
F10 F -0.1617(4) 0.4594(6) -0.0362(4) 0.071(3) Uani 1 1 d . . .
F11 F -0.2207(4) 0.3824(5) -0.0980(3) 0.055(2) Uani 1 1 d . . .
F12 F -0.2713(4) 0.4696(6) -0.0610(4) 0.075(3) Uani 1 1 d . . .
F13 F -0.0731(4) 0.4579(5) 0.2414(3) 0.060(2) Uani 1 1 d . . .
F14 F -0.1598(4) 0.4877(6) 0.1693(4) 0.068(3) Uani 1 1 d . . .
F15 F -0.0614(4) 0.5292(6) 0.1666(5) 0.075(3) Uani 1 1 d . . .
F16 F 0.0782(4) 0.3038(7) 0.0449(4) 0.085(4) Uani 1 1 d . . .
F17 F 0.0624(4) 0.4190(6) 0.0393(4) 0.074(3) Uani 1 1 d . . .
F18 F 0.0008(4) 0.3497(6) -0.0278(3) 0.080(4) Uani 1 1 d . . .
F19 F 0.1965(4) 0.0698(6) 0.0052(5) 0.078(3) Uani 1 1 d . . .
F20 F 0.1457(5) 0.1294(7) 0.0618(5) 0.104(4) Uani 1 1 d . . .
F21 F 0.1156(5) 0.1417(7) -0.0374(6) 0.109(4) Uani 1 1 d . . .
F22 F 0.2011(4) 0.3585(6) -0.1192(3) 0.066(3) Uani 1 1 d . . .
F23 F 0.1689(4) 0.4168(6) -0.0461(4) 0.083(4) Uani 1 1 d . . .
F24 F 0.2696(4) 0.4282(6) -0.0617(4) 0.067(3) Uani 1 1 d . . .
F25 F 0.3940(5) 0.5191(6) 0.1877(5) 0.080(3) Uani 1 1 d . . .
F26 F 0.4400(5) 0.5148(6) 0.1112(4) 0.089(3) Uani 1 1 d . . .
F27 F 0.5022(5) 0.5231(6) 0.2041(5) 0.096(4) Uani 1 1 d . . .
F28 F 0.5440(4) 0.2414(9) 0.3116(4) 0.149(8) Uani 1 1 d . . .
F29 F 0.6159(4) 0.3079(7) 0.2813(4) 0.096(4) Uani 1 1 d . . .
F30 F 0.5895(5) 0.2090(8) 0.2381(5) 0.105(4) Uani 1 1 d . . .
F31 F 0.5030(9) 0.0153(16) 0.1097(9) 0.091(3) Uani 0.458(12) 1 d PDU A 1
F32 F 0.4588(13) 0.0575(14) 0.0161(9) 0.091(3) Uani 0.458(12) 1 d PDU A 1
F33 F 0.4141(11) -0.0342(10) 0.0593(12) 0.090(3) Uani 0.458(12) 1 d PDU A 1
F31' F 0.5096(7) 0.0558(13) 0.0725(9) 0.091(3) Uani 0.542(12) 1 d PDU A 2
F32' F 0.4163(9) 0.0361(13) 0.0060(6) 0.091(3) Uani 0.542(12) 1 d PDU A 2
F33' F 0.4434(10) -0.0381(9) 0.0844(10) 0.090(3) Uani 0.542(12) 1 d PDU A 2
F34 F 0.3453(6) 0.0633(7) 0.2782(4) 0.107(5) Uani 1 1 d . A .
F35 F 0.2822(4) 0.0017(5) 0.2075(3) 0.053(2) Uani 1 1 d . A .
F36 F 0.2540(6) 0.1087(8) 0.2325(6) 0.116(4) Uani 1 1 d U A .
O1 O -0.1134(3) 0.2039(5) 0.2021(3) 0.0289(19) Uani 1 1 d . . .
O2 O -0.0229(4) 0.3328(7) 0.3793(4) 0.060(3) Uani 1 1 d . . .
O3 O -0.0686(4) 0.1383(6) 0.1101(3) 0.038(2) Uani 1 1 d . . .
O4 O -0.2109(4) 0.1356(6) 0.1101(4) 0.044(3) Uani 1 1 d . . .
O5 O -0.2453(3) 0.2887(5) 0.1120(3) 0.030(2) Uani 1 1 d . . .
O6 O -0.1794(4) 0.3241(5) 0.0175(3) 0.035(2) Uani 1 1 d . . .
O7 O -0.1154(4) 0.3497(5) 0.1526(3) 0.033(2) Uani 1 1 d . . .
O8 O -0.0453(3) 0.2846(5) 0.0709(3) 0.031(2) Uani 1 1 d . . .
O9 O 0.2734(4) 0.1859(5) 0.0541(4) 0.036(2) Uani 1 1 d . . .
O10 O 0.3010(3) 0.3263(5) 0.0205(3) 0.032(2) Uani 1 1 d . . .
O11 O 0.3958(3) 0.3782(5) 0.1374(3) 0.033(2) Uani 1 1 d . . .
O12 O 0.4616(4) 0.2534(5) 0.1867(4) 0.036(2) Uani 1 1 d . . .
O13 O 0.4142(4) 0.1527(6) 0.0858(4) 0.043(2) Uani 1 1 d . . .
O14 O 0.3373(4) 0.1729(6) 0.1770(3) 0.034(2) Uani 1 1 d . . .
O15 O 0.8265(3) 0.1707(5) 0.0065(3) 0.036(2) Uani 1 1 d . . .
O16 O 0.7348(4) 0.2398(7) -0.1956(4) 0.068(4) Uani 1 1 d . . .
N1 N -0.1054(4) 0.2335(7) 0.2557(4) 0.041(3) Uani 1 1 d . . .
N2 N -0.0639(5) 0.2971(6) 0.3376(4) 0.032(2) Uani 1 1 d . . .
N3 N 0.1746(4) 0.3284(6) 0.1797(4) 0.030(2) Uani 1 1 d . . .
N4 N 0.2665(4) 0.3125(6) 0.1427(4) 0.029(2) Uani 1 1 d . . .
N5 N 0.4449(4) 0.2938(7) 0.0425(4) 0.039(3) Uani 1 1 d . . .
N6 N 0.5258(4) 0.2930(7) -0.0102(4) 0.035(3) Uani 1 1 d . . .
N7 N 0.8181(4) 0.1833(6) -0.0530(4) 0.026(2) Uani 1 1 d . . .
N8 N 0.7747(5) 0.2133(8) -0.1475(4) 0.047(3) Uani 1 1 d . . .
C1 C -0.0513(5) 0.2716(9) 0.2849(5) 0.039(4) Uani 1 1 d . . .
C2 C -0.1546(6) 0.2233(9) 0.2959(5) 0.040(4) Uani 1 1 d . . .
C3 C -0.1350(6) 0.1469(9) 0.3264(5) 0.047(4) Uani 1 1 d . . .
H3A H -0.1400 0.1095 0.2942 0.071 Uiso 1 1 calc R . .
H3B H -0.1651 0.1354 0.3543 0.071 Uiso 1 1 calc R . .
H3C H -0.0877 0.1480 0.3500 0.071 Uiso 1 1 calc R . .
C4 C -0.2270(5) 0.2200(9) 0.2567(5) 0.045(4) Uani 1 1 d . . .
H4A H -0.2340 0.2599 0.2265 0.068 Uiso 1 1 calc R . .
H4B H -0.2594 0.2247 0.2834 0.068 Uiso 1 1 calc R . .
H4C H -0.2341 0.1731 0.2349 0.068 Uiso 1 1 calc R . .
C5 C -0.1386(6) 0.2883(9) 0.3390(5) 0.041(3) Uani 1 1 d . . .
C6 C -0.1729(7) 0.3578(9) 0.3100(6) 0.051(4) Uani 1 1 d . . .
H6A H -0.1510 0.4002 0.3332 0.077 Uiso 1 1 calc R . .
H6B H -0.2212 0.3568 0.3112 0.077 Uiso 1 1 calc R . .
H6C H -0.1686 0.3611 0.2670 0.077 Uiso 1 1 calc R . .
C7 C -0.1477(6) 0.2783(9) 0.4035(5) 0.045(4) Uani 1 1 d . . .
H7A H -0.1229 0.2347 0.4217 0.067 Uiso 1 1 calc R . .
H7B H -0.1963 0.2724 0.4027 0.067 Uiso 1 1 calc R . .
H7C H -0.1301 0.3212 0.4284 0.067 Uiso 1 1 calc R . .
C8 C 0.0100(5) 0.2839(8) 0.2621(5) 0.033(3) Uani 1 1 d . . .
C9 C 0.0319(5) 0.2322(7) 0.2231(4) 0.027(3) Uani 1 1 d . . .
H9 H 0.0087 0.1868 0.2157 0.032 Uiso 1 1 calc R . .
C10 C 0.0854(5) 0.2454(7) 0.1957(5) 0.027(3) Uani 1 1 d . . .
H10 H 0.0983 0.2107 0.1686 0.032 Uiso 1 1 calc R . .
C11 C 0.1200(5) 0.3108(7) 0.2088(5) 0.026(3) Uani 1 1 d . . .
C12 C 0.1019(6) 0.3628(8) 0.2494(5) 0.035(3) Uani 1 1 d . . .
H12 H 0.1263 0.4074 0.2578 0.042 Uiso 1 1 calc R . .
C13 C 0.0479(5) 0.3477(7) 0.2768(5) 0.031(3) Uani 1 1 d U . .
H13 H 0.0367 0.3811 0.3058 0.037 Uiso 1 1 calc R . .
C14 C 0.1918(6) 0.3950(8) 0.1622(5) 0.037(3) Uani 1 1 d . . .
H14 H 0.1695 0.4400 0.1657 0.045 Uiso 1 1 calc R . .
C15 C 0.2480(5) 0.3844(7) 0.1382(5) 0.028(3) Uani 1 1 d . . .
H15 H 0.2708 0.4217 0.1209 0.034 Uiso 1 1 calc R . .
C16 C 0.2208(5) 0.2790(7) 0.1682(5) 0.028(3) Uani 1 1 d . . .
H16A H 0.2205 0.2282 0.1770 0.033 Uiso 1 1 calc R . .
C17 C -0.0108(9) 0.0281(10) 0.1214(6) 0.061(5) Uani 1 1 d . . .
C18 C -0.0771(7) 0.0700(10) 0.1191(5) 0.048(4) Uani 1 1 d . . .
C19 C -0.1334(7) 0.0369(9) 0.1244(6) 0.050(4) Uani 1 1 d U . .
H19 H -0.1307 -0.0141 0.1324 0.060 Uiso 1 1 calc R . .
C20 C -0.1964(8) 0.0696(10) 0.1193(6) 0.055(5) Uani 1 1 d . . .
C21 C -0.2609(12) 0.0232(11) 0.1256(9) 0.089(6) Uani 1 1 d . . .
C22 C -0.3356(6) 0.3629(9) 0.1251(5) 0.043(4) Uani 1 1 d . . .
C23 C -0.2785(6) 0.3439(8) 0.0912(5) 0.038(3) Uani 1 1 d . . .
C24 C -0.2725(5) 0.3880(8) 0.0415(5) 0.033(3) Uani 1 1 d . . .
H24 H -0.3022 0.4285 0.0300 0.040 Uiso 1 1 calc R . .
C25 C -0.2225(6) 0.3723(8) 0.0085(5) 0.038(3) Uani 1 1 d . . .
C26 C -0.2206(6) 0.4228(8) -0.0471(6) 0.041(3) Uani 1 1 d . . .
C27 C -0.0940(7) 0.4725(9) 0.1800(6) 0.049(4) Uani 1 1 d . . .
C28 C -0.0827(6) 0.4030(7) 0.1431(5) 0.032(3) Uani 1 1 d . . .
C29 C -0.0382(6) 0.4080(8) 0.1034(5) 0.036(3) Uani 1 1 d . . .
H29 H -0.0190 0.4541 0.0976 0.043 Uiso 1 1 calc R . .
C30 C -0.0214(5) 0.3478(8) 0.0722(5) 0.037(3) Uani 1 1 d . . .
C31 C 0.0303(6) 0.3577(9) 0.0324(5) 0.040(4) Uani 1 1 d . . .
C32 C 0.2204(6) 0.3818(9) -0.0609(5) 0.040(3) Uani 1 1 d . . .
C33 C 0.2442(6) 0.3186(8) -0.0158(5) 0.034(3) Uani 1 1 d . . .
C34 C 0.2004(6) 0.2565(10) -0.0200(6) 0.049(5) Uani 1 1 d . . .
H34 H 0.1576 0.2570 -0.0488 0.059 Uiso 1 1 calc R . .
C35 C 0.2183(6) 0.1979(10) 0.0156(6) 0.048(4) Uani 1 1 d . . .
C36 C 0.1686(8) 0.1349(11) 0.0100(7) 0.061(5) Uani 1 1 d . . .
C37 C 0.4475(7) 0.4885(10) 0.1689(7) 0.052(4) Uani 1 1 d . . .
C38 C 0.4477(7) 0.4079(9) 0.1720(6) 0.042(4) Uani 1 1 d . . .
C39 C 0.5035(6) 0.3751(10) 0.2091(6) 0.050(4) Uani 1 1 d . . .
H39 H 0.5406 0.4039 0.2304 0.060 Uiso 1 1 calc R . .
C40 C 0.5055(6) 0.2985(10) 0.2155(5) 0.045(4) Uani 1 1 d . . .
C41 C 0.5634(7) 0.2614(12) 0.2630(6) 0.062(5) Uani 1 1 d . . .
C42 C 0.4456(7) 0.0314(8) 0.0677(6) 0.077(6) Uani 1 1 d D . .
C43 C 0.4089(6) 0.0878(10) 0.1000(6) 0.049(4) Uani 1 1 d . A .
C44 C 0.3719(7) 0.0591(9) 0.1414(7) 0.053(4) Uani 1 1 d . . .
H44 H 0.3681 0.0077 0.1459 0.063 Uiso 1 1 calc R A .
C45 C 0.3390(6) 0.1096(10) 0.1776(5) 0.042(4) Uani 1 1 d . A .
C46 C 0.3052(8) 0.0704(9) 0.2238(9) 0.063(5) Uani 1 1 d . . .
C47 C 0.4497(5) 0.3617(8) 0.0161(5) 0.034(3) Uani 1 1 d . . .
H47 H 0.4223 0.4028 0.0202 0.041 Uiso 1 1 calc R . .
C48 C 0.4982(5) 0.3609(8) -0.0159(5) 0.033(3) Uani 1 1 d . . .
H48 H 0.5111 0.4005 -0.0385 0.039 Uiso 1 1 calc R . .
C49 C 0.4929(5) 0.2540(7) 0.0258(5) 0.026(3) Uani 1 1 d . . .
H49 H 0.5028 0.2047 0.0376 0.031 Uiso 1 1 calc R . .
C50 C 0.5836(5) 0.2695(8) -0.0322(5) 0.037(3) Uani 1 1 d . . .
C51 C 0.5969(5) 0.2990(9) -0.0860(5) 0.040(4) Uani 1 1 d . . .
H51 H 0.5665 0.3335 -0.1094 0.048 Uiso 1 1 calc R . .
C52 C 0.6544(5) 0.2780(8) -0.1051(5) 0.035(3) Uani 1 1 d . . .
H52 H 0.6635 0.2993 -0.1414 0.042 Uiso 1 1 calc R . .
C53 C 0.6989(5) 0.2273(8) -0.0736(5) 0.031(3) Uani 1 1 d . . .
C54 C 0.6821(5) 0.1918(8) -0.0218(5) 0.032(3) Uani 1 1 d . . .
H54 H 0.7103 0.1540 -0.0007 0.039 Uiso 1 1 calc R . .
C55 C 0.6247(5) 0.2131(7) -0.0029(5) 0.033(3) Uani 1 1 d . . .
H55 H 0.6129 0.1888 0.0310 0.039 Uiso 1 1 calc R . .
C56 C 0.7627(5) 0.2077(8) -0.0897(5) 0.033(3) Uani 1 1 d . . .
C57 C 0.8673(5) 0.1501(7) -0.0876(5) 0.029(3) Uani 1 1 d . . .
C58 C 0.9417(5) 0.1633(8) -0.0498(5) 0.037(3) Uani 1 1 d . . .
H58A H 0.9480 0.2153 -0.0396 0.056 Uiso 1 1 calc R . .
H58B H 0.9740 0.1485 -0.0746 0.056 Uiso 1 1 calc R . .
H58C H 0.9498 0.1346 -0.0117 0.056 Uiso 1 1 calc R . .
C59 C 0.8478(7) 0.0700(11) -0.0945(7) 0.067(5) Uani 1 1 d . . .
H59A H 0.8553 0.0474 -0.0535 0.101 Uiso 1 1 calc R . .
H59B H 0.8759 0.0452 -0.1190 0.101 Uiso 1 1 calc R . .
H59C H 0.7997 0.0656 -0.1153 0.101 Uiso 1 1 calc R . .
C60 C 0.8487(5) 0.1987(8) -0.1468(5) 0.035(3) Uani 1 1 d . . .
C61 C 0.8534(6) 0.1555(11) -0.2063(6) 0.061(5) Uani 1 1 d . . .
H61A H 0.8239 0.1124 -0.2103 0.091 Uiso 1 1 calc R . .
H61B H 0.9006 0.1401 -0.2035 0.091 Uiso 1 1 calc R . .
H61C H 0.8387 0.1869 -0.2426 0.091 Uiso 1 1 calc R . .
C62 C 0.8850(7) 0.2704(11) -0.1432(7) 0.075(6) Uani 1 1 d . . .
H62A H 0.8693 0.2971 -0.1820 0.113 Uiso 1 1 calc R . .
H62B H 0.9342 0.2618 -0.1363 0.113 Uiso 1 1 calc R . .
H62C H 0.8754 0.2991 -0.1089 0.113 Uiso 1 1 calc R . .

loop_
_atom_site_aniso_label
_atom_site_aniso_U_11
_atom_site_aniso_U_22
_atom_site_aniso_U_33
_atom_site_aniso_U_23
_atom_site_aniso_U_13
_atom_site_aniso_U_12
Dy1 0.0301(3) 0.0319(5) 0.0242(3) 0.0041(2) 0.0109(2) 0.0017(2)
Dy2 0.0267(3) 0.0323(4) 0.0254(3) 0.0021(2) 0.0117(2) 0.0029(2)
F1 0.067(6) 0.066(9) 0.097(7) -0.005(6) -0.001(5) 0.035(5)
F2 0.106(7) 0.079(9) 0.047(5) 0.007(5) 0.024(5) 0.052(6)
F3 0.132(8) 0.062(9) 0.079(6) 0.022(6) 0.040(6) 0.060(7)
F4 0.209(13) 0.067(11) 0.162(12) -0.056(9) 0.121(11) -0.085(10)
F5 0.169(8) 0.145(10) 0.136(8) -0.016(7) 0.092(7) -0.052(7)
F6 0.149(9) 0.156(11) 0.219(10) 0.026(9) 0.026(8) -0.060(8)
F7 0.053(4) 0.088(8) 0.038(4) -0.016(4) 0.007(4) 0.025(4)
F8 0.052(5) 0.086(9) 0.075(6) -0.006(5) 0.040(4) -0.021(5)
F9 0.057(5) 0.074(8) 0.064(5) 0.019(5) 0.019(4) 0.043(5)
F10 0.080(6) 0.073(9) 0.060(5) 0.013(5) 0.013(4) -0.028(5)
F11 0.083(5) 0.044(6) 0.040(4) 0.006(4) 0.021(4) 0.001(4)
F12 0.082(6) 0.073(9) 0.077(6) 0.040(6) 0.030(5) 0.037(5)
F13 0.101(6) 0.040(7) 0.037(4) -0.001(4) 0.011(4) 0.028(5)
F14 0.066(5) 0.062(8) 0.075(6) 0.007(5) 0.014(4) 0.027(5)
F15 0.091(6) 0.035(7) 0.106(7) -0.009(5) 0.038(6) -0.012(5)
F16 0.056(5) 0.122(12) 0.094(7) 0.004(7) 0.051(5) 0.009(6)
F17 0.078(6) 0.078(9) 0.076(6) -0.017(6) 0.038(5) -0.043(6)
F18 0.086(6) 0.123(11) 0.035(4) 0.003(5) 0.018(4) -0.056(6)
F19 0.074(6) 0.045(8) 0.109(8) -0.017(6) 0.010(5) -0.008(5)
F20 0.120(8) 0.092(11) 0.122(9) -0.028(7) 0.076(7) -0.064(7)
F21 0.069(6) 0.086(11) 0.146(10) 0.012(8) -0.030(7) -0.027(6)
F22 0.089(6) 0.071(8) 0.032(4) 0.007(4) 0.002(4) 0.018(5)
F23 0.089(6) 0.101(10) 0.073(6) 0.040(6) 0.049(5) 0.077(6)
F24 0.070(5) 0.055(8) 0.066(5) 0.021(5) -0.005(4) 0.001(5)
F25 0.103(7) 0.037(7) 0.111(8) -0.016(6) 0.044(6) -0.002(5)
F26 0.147(9) 0.056(9) 0.069(6) -0.004(5) 0.035(6) -0.020(7)
F27 0.098(7) 0.052(8) 0.124(9) -0.028(7) -0.007(6) -0.033(6)
F28 0.058(6) 0.33(2) 0.058(6) 0.097(9) 0.024(5) 0.048(8)
F29 0.046(5) 0.139(13) 0.088(7) 0.009(7) -0.013(5) 0.004(6)
F30 0.060(6) 0.128(13) 0.107(8) -0.002(8) -0.023(6) 0.040(7)
F31 0.092(4) 0.093(4) 0.093(4) -0.010(3) 0.034(3) 0.017(3)
F32 0.092(4) 0.094(5) 0.093(4) -0.011(3) 0.036(4) 0.015(3)
F33 0.092(5) 0.092(5) 0.092(5) -0.009(4) 0.033(4) 0.017(4)
F31' 0.092(4) 0.093(4) 0.093(4) -0.011(3) 0.036(3) 0.016(3)
F32' 0.093(5) 0.094(5) 0.092(4) -0.011(4) 0.036(4) 0.015(4)
F33' 0.092(4) 0.092(5) 0.092(4) -0.009(3) 0.034(3) 0.017(3)
F34 0.197(11) 0.077(10) 0.048(5) -0.003(5) 0.029(6) -0.086(9)
F35 0.056(5) 0.045(7) 0.059(5) 0.004(4) 0.015(4) -0.004(4)
F36 0.134(7) 0.105(9) 0.144(7) 0.045(6) 0.103(6) 0.018(6)
O1 0.034(4) 0.031(6) 0.025(4) -0.003(4) 0.014(3) -0.002(4)
O2 0.061(6) 0.091(11) 0.034(5) -0.013(6) 0.025(4) 0.008(6)
O3 0.042(5) 0.043(8) 0.025(4) 0.006(4) 0.001(4) -0.001(4)
O4 0.044(5) 0.052(8) 0.038(5) 0.011(5) 0.011(4) -0.016(5)
O5 0.023(4) 0.041(7) 0.034(4) 0.004(4) 0.019(3) 0.016(4)
O6 0.031(4) 0.047(7) 0.029(4) 0.007(4) 0.007(3) 0.002(4)
O7 0.048(5) 0.017(6) 0.039(5) 0.005(4) 0.020(4) 0.008(4)
O8 0.022(4) 0.040(7) 0.036(4) 0.014(4) 0.017(3) 0.010(4)
O9 0.043(5) 0.023(6) 0.044(5) -0.011(4) 0.013(4) 0.000(4)
O10 0.025(4) 0.043(7) 0.028(4) 0.002(4) 0.007(3) -0.004(4)
O11 0.027(4) 0.038(6) 0.033(4) -0.005(4) 0.005(3) -0.003(4)
O12 0.028(4) 0.036(7) 0.043(5) -0.003(4) 0.011(4) 0.001(4)
O13 0.053(5) 0.034(7) 0.056(5) 0.012(5) 0.040(4) 0.017(4)
O14 0.043(5) 0.028(7) 0.036(4) 0.009(4) 0.018(4) 0.006(4)
O15 0.029(4) 0.056(7) 0.026(4) 0.007(4) 0.012(3) -0.002(4)
O16 0.030(5) 0.146(13) 0.027(4) 0.002(6) 0.005(4) 0.013(5)
N1 0.022(5) 0.079(11) 0.028(5) 0.006(6) 0.018(4) 0.011(5)
N2 0.046(6) 0.025(7) 0.033(5) -0.006(5) 0.025(5) 0.001(5)
N3 0.030(5) 0.032(8) 0.032(5) 0.003(5) 0.014(4) 0.008(4)
N4 0.027(5) 0.031(7) 0.031(5) -0.002(5) 0.013(4) -0.001(4)
N5 0.029(5) 0.065(10) 0.029(5) 0.007(6) 0.018(4) 0.008(5)
N6 0.032(5) 0.044(9) 0.029(5) -0.011(5) 0.009(4) -0.010(5)
N7 0.023(5) 0.026(7) 0.030(5) 0.012(4) 0.009(4) 0.000(4)
N8 0.031(5) 0.075(11) 0.035(6) -0.006(6) 0.005(5) 0.026(6)
C1 0.018(6) 0.070(12) 0.030(6) -0.003(7) 0.008(5) 0.011(6)
C2 0.036(7) 0.061(12) 0.033(6) 0.005(7) 0.029(5) 0.016(6)
C3 0.049(8) 0.068(13) 0.026(6) 0.014(7) 0.010(6) 0.005(7)
C4 0.034(7) 0.063(12) 0.038(7) 0.010(7) 0.006(6) -0.002(6)
C5 0.057(8) 0.038(10) 0.035(7) 0.000(6) 0.025(6) 0.007(7)
C6 0.064(9) 0.050(13) 0.046(8) 0.004(7) 0.027(7) 0.013(7)
C7 0.041(7) 0.071(13) 0.023(6) 0.010(7) 0.007(5) -0.001(7)
C8 0.022(5) 0.059(11) 0.017(5) 0.003(6) 0.005(4) -0.003(6)
C9 0.018(5) 0.042(9) 0.023(5) 0.010(5) 0.009(4) 0.001(5)
C10 0.034(6) 0.020(8) 0.029(5) 0.003(5) 0.011(5) 0.002(5)
C11 0.022(5) 0.027(8) 0.036(6) 0.003(6) 0.019(5) 0.005(5)
C12 0.046(7) 0.022(9) 0.044(7) -0.004(6) 0.024(6) 0.004(5)
C13 0.036(5) 0.022(7) 0.036(5) -0.011(5) 0.012(5) 0.009(5)
C14 0.045(7) 0.031(10) 0.034(6) 0.012(6) 0.006(6) 0.004(6)
C15 0.042(6) 0.021(8) 0.027(6) 0.001(5) 0.019(5) 0.013(5)
C16 0.018(5) 0.034(9) 0.032(6) -0.002(6) 0.006(5) 0.007(5)
C17 0.095(12) 0.046(13) 0.036(8) -0.006(8) -0.003(8) 0.021(9)
C18 0.074(10) 0.043(12) 0.025(6) -0.001(7) 0.009(7) 0.013(8)
C19 0.068(7) 0.024(7) 0.056(7) 0.003(6) 0.009(6) -0.006(6)
C20 0.077(10) 0.054(13) 0.038(7) 0.023(8) 0.018(7) -0.027(9)
C21 0.16(2) 0.020(12) 0.081(13) 0.013(10) 0.024(14) -0.025(12)
C22 0.033(7) 0.062(13) 0.031(6) -0.009(7) 0.000(6) 0.002(7)
C23 0.046(7) 0.034(10) 0.037(7) -0.003(6) 0.014(6) -0.006(6)
C24 0.035(6) 0.032(9) 0.038(6) 0.005(6) 0.018(5) 0.017(5)
C25 0.055(8) 0.027(9) 0.030(6) 0.009(6) 0.008(6) -0.011(6)
C26 0.042(8) 0.030(10) 0.051(8) 0.002(7) 0.008(6) 0.001(6)
C27 0.063(9) 0.038(12) 0.050(8) -0.011(7) 0.018(7) -0.008(7)
C28 0.070(8) 0.010(8) 0.014(5) 0.005(5) 0.005(5) -0.007(6)
C29 0.048(7) 0.022(9) 0.040(7) 0.011(6) 0.013(6) -0.011(6)
C30 0.034(7) 0.041(10) 0.042(7) 0.003(7) 0.024(6) -0.018(6)
C31 0.034(7) 0.056(12) 0.032(6) -0.005(7) 0.010(6) -0.011(6)
C32 0.045(7) 0.047(11) 0.028(6) -0.005(6) 0.008(6) 0.009(7)
C33 0.048(7) 0.026(9) 0.031(6) 0.009(6) 0.017(6) 0.012(6)
C34 0.020(6) 0.091(15) 0.039(7) -0.011(8) 0.012(5) 0.013(7)
C35 0.032(7) 0.067(14) 0.045(8) -0.002(8) 0.010(6) -0.008(7)
C36 0.064(10) 0.060(15) 0.055(9) -0.005(9) 0.008(8) -0.029(9)
C37 0.054(9) 0.051(13) 0.062(9) -0.004(8) 0.032(7) -0.018(7)
C38 0.058(9) 0.041(11) 0.036(7) 0.001(7) 0.028(6) -0.021(7)
C39 0.041(8) 0.066(14) 0.048(8) -0.003(8) 0.022(6) -0.001(7)
C40 0.035(7) 0.078(15) 0.028(6) 0.005(7) 0.017(5) -0.001(7)
C41 0.028(7) 0.114(18) 0.037(7) 0.003(9) -0.005(6) 0.015(9)
C42 0.108(14) 0.044(14) 0.093(13) 0.018(11) 0.056(11) 0.010(10)
C43 0.046(8) 0.055(13) 0.049(8) -0.001(8) 0.017(6) 0.016(7)
C44 0.071(9) 0.019(9) 0.080(10) -0.006(8) 0.045(8) 0.004(7)
C45 0.047(8) 0.053(13) 0.031(7) 0.002(7) 0.017(6) 0.017(7)
C46 0.078(11) 0.022(11) 0.098(13) 0.012(9) 0.041(10) -0.004(8)
C47 0.038(7) 0.031(9) 0.034(6) 0.017(6) 0.012(5) 0.005(5)
C48 0.042(7) 0.027(9) 0.038(7) -0.002(6) 0.026(6) 0.005(5)
C49 0.044(6) 0.012(7) 0.022(5) 0.004(5) 0.008(5) 0.000(5)
C50 0.022(6) 0.054(11) 0.037(6) 0.011(7) 0.013(5) 0.011(5)
C51 0.020(6) 0.074(13) 0.025(6) -0.001(6) 0.004(5) 0.008(6)
C52 0.035(6) 0.049(10) 0.026(6) -0.010(6) 0.016(5) -0.005(6)
C53 0.026(6) 0.042(10) 0.027(6) 0.010(6) 0.008(5) -0.002(5)
C54 0.028(6) 0.036(9) 0.032(6) -0.001(6) 0.006(5) 0.001(5)
C55 0.046(7) 0.024(9) 0.031(6) 0.010(6) 0.015(5) -0.013(6)
C56 0.029(6) 0.050(10) 0.021(5) 0.000(6) 0.006(5) 0.004(6)
C57 0.029(6) 0.024(9) 0.041(7) -0.003(6) 0.020(5) -0.007(5)
C58 0.028(6) 0.055(11) 0.029(6) 0.001(6) 0.005(5) -0.001(6)
C59 0.060(9) 0.082(16) 0.063(10) -0.030(10) 0.020(8) 0.003(9)
C60 0.027(6) 0.044(10) 0.039(6) 0.003(6) 0.018(5) 0.004(5)
C61 0.036(7) 0.109(17) 0.040(8) -0.004(9) 0.013(6) 0.019(8)
C62 0.046(8) 0.12(2) 0.066(10) 0.053(11) 0.026(7) -0.018(9)

loop_
_atom_type_symbol
_atom_type_description
_atom_type_scat_dispersion_real
_atom_type_scat_dispersion_imag
_atom_type_scat_source
C C 0.0033 0.0016 'International Tables Vol C Tables 4.2.6.8 and 6.1.1.4'
H H 0.0000 0.0000 'International Tables Vol C Tables 4.2.6.8 and 6.1.1.4'
N N 0.0061 0.0033 'International Tables Vol C Tables 4.2.6.8 and 6.1.1.4'
O O 0.0106 0.0060 'International Tables Vol C Tables 4.2.6.8 and 6.1.1.4'
F F 0.0171 0.0103 'International Tables Vol C Tables 4.2.6.8 and 6.1.1.4'
Dy Dy -0.1892 4.4098 'International Tables Vol C Tables 4.2.6.8 and 6.1.1.4'

loop_
_geom_angle_atom_site_label_1
_geom_angle_atom_site_label_2
_geom_angle_atom_site_label_3
_geom_angle
_geom_angle_site_symmetry_1
_geom_angle_site_symmetry_3
_geom_angle_publ_flag
O3 Dy1 O1 70.5(3) . . ?
O3 Dy1 O15 74.2(3) . 1_455 ?
O1 Dy1 O15 133.1(3) . 1_455 ?
O3 Dy1 O5 149.2(3) . . ?
O1 Dy1 O5 90.8(2) . . ?
O15 Dy1 O5 105.0(3) 1_455 . ?
O3 Dy1 O8 76.0(3) . . ?
O1 Dy1 O8 107.8(2) . . ?
O15 Dy1 O8 92.2(3) 1_455 . ?
O5 Dy1 O8 134.3(3) . . ?
O3 Dy1 O4 75.3(3) . . ?
O1 Dy1 O4 73.0(3) . . ?
O15 Dy1 O4 68.9(3) 1_455 . ?
O5 Dy1 O4 75.8(3) . . ?
O8 Dy1 O4 149.1(3) . . ?
O3 Dy1 O6 133.2(3) . . ?
O1 Dy1 O6 152.5(3) . . ?
O15 Dy1 O6 73.6(3) 1_455 . ?
O5 Dy1 O6 72.7(3) . . ?
O8 Dy1 O6 72.2(3) . . ?
O4 Dy1 O6 121.6(3) . . ?
O3 Dy1 O7 122.6(3) . . ?
O1 Dy1 O7 75.3(3) . . ?
O15 Dy1 O7 151.4(3) 1_455 . ?
O5 Dy1 O7 72.7(3) . . ?
O8 Dy1 O7 72.5(3) . . ?
O4 Dy1 O7 134.4(3) . . ?
O6 Dy1 O7 78.7(3) . . ?
O13 Dy2 O11 137.7(3) . . ?
O13 Dy2 O9 75.1(3) . . ?
O11 Dy2 O9 145.2(3) . . ?
O13 Dy2 O12 76.7(3) . . ?
O11 Dy2 O12 71.6(3) . . ?
O9 Dy2 O12 140.5(3) . . ?
O13 Dy2 O10 117.3(3) . . ?
O11 Dy2 O10 79.8(3) . . ?
O9 Dy2 O10 72.0(3) . . ?
O12 Dy2 O10 146.8(3) . . ?
O13 Dy2 O14 74.7(3) . . ?
O11 Dy2 O14 121.1(3) . . ?
O9 Dy2 O14 71.5(3) . . ?
O12 Dy2 O14 74.8(3) . . ?
O10 Dy2 O14 136.4(3) . . ?
O13 Dy2 N4 145.0(3) . . ?
O11 Dy2 N4 74.3(3) . . ?
O9 Dy2 N4 79.1(3) . . ?
O12 Dy2 N4 111.3(3) . . ?
O10 Dy2 N4 75.5(3) . . ?
O14 Dy2 N4 74.9(3) . . ?
O13 Dy2 N5 73.6(4) . . ?
O11 Dy2 N5 75.7(3) . . ?
O9 Dy2 N5 113.7(3) . . ?
O12 Dy2 N5 83.6(3) . . ?
O10 Dy2 N5 73.2(3) . . ?
O14 Dy2 N5 144.8(3) . . ?
N4 Dy2 N5 139.7(4) . . ?
N1 O1 Dy1 139.1(8) . . ?
C18 O3 Dy1 132.0(8) . . ?
C20 O4 Dy1 131.5(9) . . ?
C23 O5 Dy1 133.8(7) . . ?
C25 O6 Dy1 133.6(7) . . ?
C28 O7 Dy1 132.4(7) . . ?
C30 O8 Dy1 132.4(8) . . ?
C35 O9 Dy2 134.4(10) . . ?
C33 O10 Dy2 134.5(8) . . ?
C38 O11 Dy2 136.0(9) . . ?
C40 O12 Dy2 136.2(10) . . ?
C43 O13 Dy2 134.1(8) . . ?
C45 O14 Dy2 131.8(8) . . ?
N7 O15 Dy1 137.2(8) . 1_655 ?
O1 N1 C1 126.1(8) . . ?
O1 N1 C2 122.7(10) . . ?
C1 N1 C2 111.0(9) . . ?
O2 N2 C1 126.6(9) . . ?
O2 N2 C5 121.5(9) . . ?
C1 N2 C5 111.4(10) . . ?
C14 N3 C16 108.4(10) . . ?
C14 N3 C11 127.4(10) . . ?
C16 N3 C11 124.2(11) . . ?
C16 N4 C15 105.8(9) . . ?
C16 N4 Dy2 129.0(9) . . ?
C15 N4 Dy2 125.2(7) . . ?
C49 N5 C47 104.4(9) . . ?
C49 N5 Dy2 129.9(9) . . ?
C47 N5 Dy2 125.8(8) . . ?
C49 N6 C48 107.1(9) . . ?
C49 N6 C50 126.2(12) . . ?
C48 N6 C50 126.4(11) . . ?
C56 N7 O15 125.9(8) . . ?
C56 N7 C57 112.8(9) . . ?
O15 N7 C57 119.3(8) . . ?
O16 N8 C56 127.0(9) . . ?
O16 N8 C60 120.8(9) . . ?
C56 N8 C60 111.1(9) . . ?
N2 C1 N1 108.2(9) . . ?
N2 C1 C8 126.5(12) . . ?
N1 C1 C8 125.3(10) . . ?
N1 C2 C5 101.8(11) . . ?
N1 C2 C4 110.2(9) . . ?
C5 C2 C4 115.7(11) . . ?
N1 C2 C3 103.5(9) . . ?
C5 C2 C3 115.5(10) . . ?
C4 C2 C3 109.1(12) . . ?
C2 C3 H3A 109.5 . . ?
C2 C3 H3B 109.5 . . ?
H3A C3 H3B 109.5 . . ?
C2 C3 H3C 109.5 . . ?
H3A C3 H3C 109.5 . . ?
H3B C3 H3C 109.5 . . ?
C2 C4 H4A 109.5 . . ?
C2 C4 H4B 109.5 . . ?
H4A C4 H4B 109.5 . . ?
C2 C4 H4C 109.5 . . ?
H4A C4 H4C 109.5 . . ?
H4B C4 H4C 109.5 . . ?
C7 C5 C2 117.0(13) . . ?
C7 C5 C6 111.5(11) . . ?
C2 C5 C6 112.1(11) . . ?
C7 C5 N2 111.6(10) . . ?
C2 C5 N2 98.1(9) . . ?
C6 C5 N2 105.1(11) . . ?
C5 C6 H6A 109.5 . . ?
C5 C6 H6B 109.5 . . ?
H6A C6 H6B 109.5 . . ?
C5 C6 H6C 109.5 . . ?
H6A C6 H6C 109.5 . . ?
H6B C6 H6C 109.5 . . ?
C5 C7 H7A 109.5 . . ?
C5 C7 H7B 109.5 . . ?
H7A C7 H7B 109.5 . . ?
C5 C7 H7C 109.5 . . ?
H7A C7 H7C 109.5 . . ?
H7B C7 H7C 109.5 . . ?
C13 C8 C9 118.3(9) . . ?
C13 C8 C1 120.7(12) . . ?
C9 C8 C1 121.0(12) . . ?
C10 C9 C8 122.4(12) . . ?
C10 C9 H9 118.8 . . ?
C8 C9 H9 118.8 . . ?
C9 C10 C11 117.8(11) . . ?
C9 C10 H10 121.1 . . ?
C11 C10 H10 121.1 . . ?
C10 C11 C12 121.8(10) . . ?
C10 C11 N3 120.1(10) . . ?
C12 C11 N3 118.1(11) . . ?
C13 C12 C11 119.1(12) . . ?
C13 C12 H12 120.5 . . ?
C11 C12 H12 120.5 . . ?
C12 C13 C8 120.3(11) . . ?
C12 C13 H13 119.8 . . ?
C8 C13 H13 119.8 . . ?
N3 C14 C15 105.8(11) . . ?
N3 C14 H14 127.1 . . ?
C15 C14 H14 127.1 . . ?
N4 C15 C14 110.1(11) . . ?
N4 C15 H15 124.9 . . ?
C14 C15 H15 124.9 . . ?
N4 C16 N3 109.9(12) . . ?
N4 C16 H16A 125.0 . . ?
N3 C16 H16A 125.0 . . ?
F2 C17 F1 110.4(15) . . ?
F2 C17 F3 105.8(14) . . ?
F1 C17 F3 103.6(12) . . ?
F2 C17 C18 112.6(12) . . ?
F1 C17 C18 113.4(14) . . ?
F3 C17 C18 110.5(15) . . ?
O3 C18 C19 127.7(14) . . ?
O3 C18 C17 110.3(14) . . ?
C19 C18 C17 122.0(17) . . ?
C18 C19 C20 125.9(16) . . ?
C18 C19 H19 117.1 . . ?
C20 C19 H19 117.1 . . ?
O4 C20 C19 127.4(13) . . ?
O4 C20 C21 111.6(15) . . ?
C19 C20 C21 121.0(17) . . ?
F5 C21 F6 111(2) . . ?
F5 C21 F4 111.3(17) . . ?
F6 C21 F4 103.7(19) . . ?
F5 C21 C20 110.0(17) . . ?
F6 C21 C20 110.2(16) . . ?
F4 C21 C20 110.5(19) . . ?
F9 C22 F8 107.4(10) . . ?
F9 C22 F7 107.4(12) . . ?
F8 C22 F7 106.8(11) . . ?
F9 C22 C23 112.8(11) . . ?
F8 C22 C23 112.7(12) . . ?
F7 C22 C23 109.4(9) . . ?
O5 C23 C24 129.1(11) . . ?
O5 C23 C22 113.5(11) . . ?
C24 C23 C22 117.4(12) . . ?
C23 C24 C25 119.6(11) . . ?
C23 C24 H24 120.2 . . ?
C25 C24 H24 120.2 . . ?
O6 C25 C24 129.1(11) . . ?
O6 C25 C26 114.6(11) . . ?
C24 C25 C26 116.3(12) . . ?
F12 C26 F10 109.1(13) . . ?
F12 C26 F11 107.8(10) . . ?
F10 C26 F11 105.1(10) . . ?
F12 C26 C25 114.7(11) . . ?
F10 C26 C25 109.5(10) . . ?
F11 C26 C25 110.1(12) . . ?
F15 C27 F14 109.2(14) . . ?
F15 C27 F13 109.2(12) . . ?
F14 C27 F13 107.1(11) . . ?
F15 C27 C28 113.0(11) . . ?
F14 C27 C28 109.7(11) . . ?
F13 C27 C28 108.5(12) . . ?
O7 C28 C29 127.7(12) . . ?
O7 C28 C27 114.3(11) . . ?
C29 C28 C27 118.0(11) . . ?
C30 C29 C28 121.9(12) . . ?
C30 C29 H29 119.1 . . ?
C28 C29 H29 119.1 . . ?
O8 C30 C29 127.7(10) . . ?
O8 C30 C31 114.1(12) . . ?
C29 C30 C31 118.2(12) . . ?
F17 C31 F18 108.3(11) . . ?
F17 C31 F16 107.0(11) . . ?
F18 C31 F16 105.0(12) . . ?
F17 C31 C30 115.2(12) . . ?
F18 C31 C30 110.9(9) . . ?
F16 C31 C30 109.9(12) . . ?
F24 C32 F23 109.2(14) . . ?
F24 C32 F22 104.6(10) . . ?
F23 C32 F22 108.8(10) . . ?
F24 C32 C33 111.8(10) . . ?
F23 C32 C33 110.4(10) . . ?
F22 C32 C33 111.8(12) . . ?
O10 C33 C34 126.5(12) . . ?
O10 C33 C32 116.2(12) . . ?
C34 C33 C32 117.3(11) . . ?
C35 C34 C33 121.3(12) . . ?
C35 C34 H34 119.3 . . ?
C33 C34 H34 119.3 . . ?
O9 C35 C34 128.5(14) . . ?
O9 C35 C36 112.9(15) . . ?
C34 C35 C36 118.6(13) . . ?
F21 C36 F20 108.5(13) . . ?
F21 C36 F19 107.4(14) . . ?
F20 C36 F19 103.6(15) . . ?
F21 C36 C35 113.2(15) . . ?
F20 C36 C35 109.7(13) . . ?
F19 C36 C35 113.9(13) . . ?
F26 C37 F27 106.5(12) . . ?
F26 C37 F25 102.5(14) . . ?
F27 C37 F25 103.2(13) . . ?
F26 C37 C38 113.6(13) . . ?
F27 C37 C38 116.5(14) . . ?
F25 C37 C38 113.1(11) . . ?
O11 C38 C39 128.8(16) . . ?
O11 C38 C37 113.9(13) . . ?
C39 C38 C37 117.3(13) . . ?
C38 C39 C40 119.8(14) . . ?
C38 C39 H39 120.1 . . ?
C40 C39 H39 120.1 . . ?
O12 C40 C39 126.3(13) . . ?
O12 C40 C41 113.1(16) . . ?
C39 C40 C41 120.5(14) . . ?
F30 C41 F28 112.5(19) . . ?
F30 C41 F29 103.5(12) . . ?
F28 C41 F29 107.1(13) . . ?
F30 C41 C40 110.8(12) . . ?
F28 C41 C40 112.0(11) . . ?
F29 C41 C40 110.5(16) . . ?
F32 C42 F33' 127.8(19) . . ?
F32 C42 F31 111.7(16) . . ?
F33' C42 F31 70.9(15) . . ?
F32 C42 F31' 64.8(12) . . ?
F33' C42 F31' 112.7(17) . . ?
F31 C42 F31' 50.0(14) . . ?
F32 C42 F33 112.3(19) . . ?
F33' C42 F33 31.1(12) . . ?
F31 C42 F33 101.8(18) . . ?
F31' C42 F33 135.8(19) . . ?
F32 C42 F32' 40.0(11) . . ?
F33' C42 F32' 107.8(17) . . ?
F31 C42 F32' 144.8(16) . . ?
F31' C42 F32' 104.4(9) . . ?
F33 C42 F32' 80.4(16) . . ?
F32 C42 C43 111.9(16) . . ?
F33' C42 C43 117.7(14) . . ?
F31 C42 C43 104.7(15) . . ?
F31' C42 C43 107.0(14) . . ?
F33 C42 C43 113.7(15) . . ?
F32' C42 C43 106.3(14) . . ?
O13 C43 C44 127.7(13) . . ?
O13 C43 C42 116.6(12) . . ?
C44 C43 C42 115.6(14) . . ?
C43 C44 C45 119.3(15) . . ?
C43 C44 H44 120.4 . . ?
C45 C44 H44 120.4 . . ?
O14 C45 C44 129.5(13) . . ?
O14 C45 C46 117.4(12) . . ?
C44 C45 C46 113.1(15) . . ?
F36 C46 F34 105.4(16) . . ?
F36 C46 F35 107.7(13) . . ?
F34 C46 F35 105.0(13) . . ?
F36 C46 C45 109.5(14) . . ?
F34 C46 C45 113.1(13) . . ?
F35 C46 C45 115.5(14) . . ?
C48 C47 N5 110.2(11) . . ?
C48 C47 H47 124.9 . . ?
N5 C47 H47 124.9 . . ?
C47 C48 N6 107.1(11) . . ?
C47 C48 H48 126.4 . . ?
N6 C48 H48 126.4 . . ?
N5 C49 N6 111.2(12) . . ?
N5 C49 H49 124.4 . . ?
N6 C49 H49 124.4 . . ?
C51 C50 C55 118.7(10) . . ?
C51 C50 N6 120.5(11) . . ?
C55 C50 N6 120.7(10) . . ?
C52 C51 C50 119.7(12) . . ?
C52 C51 H51 120.2 . . ?
C50 C51 H51 120.2 . . ?
C53 C52 C51 122.1(11) . . ?
C53 C52 H52 118.9 . . ?
C51 C52 H52 118.9 . . ?
C52 C53 C54 118.4(10) . . ?
C52 C53 C56 123.7(10) . . ?
C54 C53 C56 117.9(11) . . ?
C55 C54 C53 119.1(12) . . ?
C55 C54 H54 120.5 . . ?
C53 C54 H54 120.5 . . ?
C54 C55 C50 121.5(10) . . ?
C54 C55 H55 119.2 . . ?
C50 C55 H55 119.2 . . ?
N7 C56 N8 107.8(9) . . ?
N7 C56 C53 127.7(9) . . ?
N8 C56 C53 124.6(10) . . ?
N7 C57 C59 104.8(9) . . ?
N7 C57 C60 97.9(9) . . ?
C59 C57 C60 117.3(11) . . ?
N7 C57 C58 108.9(9) . . ?
C59 C57 C58 113.5(12) . . ?
C60 C57 C58 112.5(9) . . ?
C57 C58 H58A 109.5 . . ?
C57 C58 H58B 109.5 . . ?
H58A C58 H58B 109.5 . . ?
C57 C58 H58C 109.5 . . ?
H58A C58 H58C 109.5 . . ?
H58B C58 H58C 109.5 . . ?
C57 C59 H59A 109.5 . . ?
C57 C59 H59B 109.5 . . ?
H59A C59 H59B 109.5 . . ?
C57 C59 H59C 109.5 . . ?
H59A C59 H59C 109.5 . . ?
H59B C59 H59C 109.5 . . ?
C62 C60 N8 108.4(12) . . ?
C62 C60 C57 115.6(11) . . ?
N8 C60 C57 99.2(8) . . ?
C62 C60 C61 111.6(12) . . ?
N8 C60 C61 109.1(9) . . ?
C57 C60 C61 112.0(12) . . ?
C60 C61 H61A 109.5 . . ?
C60 C61 H61B 109.5 . . ?
H61A C61 H61B 109.5 . . ?
C60 C61 H61C 109.5 . . ?
H61A C61 H61C 109.5 . . ?
H61B C61 H61C 109.5 . . ?
C60 C62 H62A 109.5 . . ?
C60 C62 H62B 109.5 . . ?
H62A C62 H62B 109.5 . . ?
C60 C62 H62C 109.5 . . ?
H62A C62 H62C 109.5 . . ?
H62B C62 H62C 109.5 . . ?

loop_
_geom_bond_atom_site_label_1
_geom_bond_atom_site_label_2
_geom_bond_distance
_geom_bond_site_symmetry_2
_geom_bond_publ_flag
Dy1 O3 2.334(9) . ?
Dy1 O1 2.333(7) . ?
Dy1 O15 2.334(8) 1_455 ?
Dy1 O5 2.343(6) . ?
Dy1 O8 2.354(7) . ?
Dy1 O4 2.359(9) . ?
Dy1 O6 2.380(8) . ?
Dy1 O7 2.388(9) . ?
Dy2 O13 2.307(9) . ?
Dy2 O11 2.328(9) . ?
Dy2 O9 2.341(8) . ?
Dy2 O12 2.360(8) . ?
Dy2 O10 2.366(8) . ?
Dy2 O14 2.371(8) . ?
Dy2 N4 2.465(8) . ?
Dy2 N5 2.483(8) . ?
F1 C17 1.311(18) . ?
F2 C17 1.298(16) . ?
F3 C17 1.37(2) . ?
F4 C21 1.32(2) . ?
F5 C21 1.25(2) . ?
F6 C21 1.30(2) . ?
F7 C22 1.325(13) . ?
F8 C22 1.322(17) . ?
F9 C22 1.319(16) . ?
F10 C26 1.337(14) . ?
F11 C26 1.350(15) . ?
F12 C26 1.316(15) . ?
F13 C27 1.359(15) . ?
F14 C27 1.323(15) . ?
F15 C27 1.298(17) . ?
F16 C31 1.366(17) . ?
F17 C31 1.287(17) . ?
F18 C31 1.344(13) . ?
F19 C36 1.33(2) . ?
F20 C36 1.336(16) . ?
F21 C36 1.327(17) . ?
F22 C32 1.334(13) . ?
F23 C32 1.323(13) . ?
F24 C32 1.308(16) . ?
F25 C37 1.361(16) . ?
F26 C37 1.346(17) . ?
F27 C37 1.358(16) . ?
F28 C41 1.280(16) . ?
F29 C41 1.35(2) . ?
F30 C41 1.28(2) . ?
F31 C42 1.345(10) . ?
F32 C42 1.321(10) . ?
F33 C42 1.353(10) . ?
F31' C42 1.347(9) . ?
F32' C42 1.368(10) . ?
F33' C42 1.329(10) . ?
F34 C46 1.300(19) . ?
F35 C46 1.361(18) . ?
F36 C46 1.297(18) . ?
O1 N1 1.285(12) . ?
O2 N2 1.274(13) . ?
O3 C18 1.284(18) . ?
O4 C20 1.249(19) . ?
O5 C23 1.243(16) . ?
O6 C25 1.223(15) . ?
O7 C28 1.222(14) . ?
O8 C30 1.251(16) . ?
O9 C35 1.260(14) . ?
O10 C33 1.252(13) . ?
O11 C38 1.272(14) . ?
O12 C40 1.272(17) . ?
O13 C43 1.239(18) . ?
O14 C45 1.160(17) . ?
O15 N7 1.313(10) . ?
O15 Dy1 2.334(8) 1_655 ?
O16 N8 1.279(13) . ?
N1 C1 1.335(16) . ?
N1 C2 1.486(12) . ?
N2 C1 1.336(14) . ?
N2 C5 1.522(14) . ?
N3 C14 1.349(17) . ?
N3 C16 1.364(14) . ?
N3 C11 1.432(12) . ?
N4 C16 1.333(14) . ?
N4 C15 1.367(15) . ?
N5 C49 1.329(14) . ?
N5 C47 1.388(17) . ?
N6 C49 1.350(14) . ?
N6 C48 1.358(16) . ?
N6 C50 1.427(13) . ?
N7 C56 1.306(13) . ?
N7 C57 1.513(13) . ?
N8 C56 1.364(13) . ?
N8 C60 1.512(13) . ?
C1 C8 1.453(14) . ?
C2 C5 1.52(2) . ?
C2 C4 1.522(16) . ?
C2 C3 1.57(2) . ?
C3 H3A 0.9800 . ?
C3 H3B 0.9800 . ?
C3 H3C 0.9800 . ?
C4 H4A 0.9800 . ?
C4 H4B 0.9800 . ?
C4 H4C 0.9800 . ?
C5 C7 1.494(15) . ?
C5 C6 1.520(19) . ?
C6 H6A 0.9800 . ?
C6 H6B 0.9800 . ?
C6 H6C 0.9800 . ?
C7 H7A 0.9800 . ?
C7 H7B 0.9800 . ?
C7 H7C 0.9800 . ?
C8 C13 1.394(17) . ?
C8 C9 1.418(17) . ?
C9 C10 1.374(14) . ?
C9 H9 0.9500 . ?
C10 C11 1.383(16) . ?
C10 H10 0.9500 . ?
C11 C12 1.414(16) . ?
C12 C13 1.389(15) . ?
C12 H12 0.9500 . ?
C13 H13 0.9500 . ?
C14 C15 1.369(15) . ?
C14 H14 0.9500 . ?
C15 H15 0.9500 . ?
C16 H16A 0.9500 . ?
C17 C18 1.53(2) . ?
C18 C19 1.315(19) . ?
C19 C20 1.39(2) . ?
C19 H19 0.9500 . ?
C20 C21 1.58(2) . ?
C22 C23 1.550(16) . ?
C23 C24 1.395(17) . ?
C24 C25 1.402(15) . ?
C24 H24 0.9500 . ?
C25 C26 1.551(17) . ?
C27 C28 1.559(19) . ?
C28 C29 1.392(15) . ?
C29 C30 1.385(19) . ?
C29 H29 0.9500 . ?
C30 C31 1.522(14) . ?
C32 C33 1.535(18) . ?
C33 C34 1.43(2) . ?
C34 C35 1.33(2) . ?
C34 H34 0.9500 . ?
C35 C36 1.51(2) . ?
C37 C38 1.48(2) . ?
C38 C39 1.374(19) . ?
C39 C40 1.41(2) . ?
C39 H39 0.9500 . ?
C40 C41 1.543(19) . ?
C42 C43 1.54(2) . ?
C43 C44 1.410(19) . ?
C44 C45 1.477(18) . ?
C44 H44 0.9500 . ?
C45 C46 1.53(2) . ?
C47 C48 1.331(14) . ?
C47 H47 0.9500 . ?
C48 H48 0.9500 . ?
C49 H49 0.9500 . ?
C50 C51 1.390(16) . ?
C50 C55 1.391(17) . ?
C51 C52 1.375(14) . ?
C51 H51 0.9500 . ?
C52 C53 1.368(18) . ?
C52 H52 0.9500 . ?
C53 C54 1.425(15) . ?
C53 C56 1.455(14) . ?
C54 C55 1.372(15) . ?
C54 H54 0.9500 . ?
C55 H55 0.9500 . ?
C57 C59 1.52(2) . ?
C57 C60 1.561(17) . ?
C57 C58 1.563(14) . ?
C58 H58A 0.9800 . ?
C58 H58B 0.9800 . ?
C58 H58C 0.9800 . ?
C59 H59A 0.9800 . ?
C59 H59B 0.9800 . ?
C59 H59C 0.9800 . ?
C60 C62 1.50(2) . ?
C60 C61 1.561(17) . ?
C61 H61A 0.9800 . ?
C61 H61B 0.9800 . ?
C61 H61C 0.9800 . ?
C62 H62A 0.9800 . ?
C62 H62B 0.9800 . ?
C62 H62C 0.9800 . ?

loop_
_geom_torsion_atom_site_label_1
_geom_torsion_atom_site_label_2
_geom_torsion_atom_site_label_3
_geom_torsion_atom_site_label_4
_geom_torsion
_geom_torsion_site_symmetry_1
_geom_torsion_site_symmetry_2
_geom_torsion_site_symmetry_3
_geom_torsion_site_symmetry_4
_geom_torsion_publ_flag
O3 Dy1 O1 N1 149.5(9) . . . . ?
O15 Dy1 O1 N1 -167.2(8) 1_455 . . . ?
O5 Dy1 O1 N1 -55.5(9) . . . . ?
O8 Dy1 O1 N1 82.0(9) . . . . ?
O4 Dy1 O1 N1 -130.4(9) . . . . ?
O6 Dy1 O1 N1 -3.6(12) . . . . ?
O7 Dy1 O1 N1 16.3(9) . . . . ?
O1 Dy1 O3 C18 75.6(10) . . . . ?
O15 Dy1 O3 C18 -73.0(10) 1_455 . . . ?
O5 Dy1 O3 C18 19.9(13) . . . . ?
O8 Dy1 O3 C18 -169.4(10) . . . . ?
O4 Dy1 O3 C18 -1.2(10) . . . . ?
O6 Dy1 O3 C18 -121.1(10) . . . . ?
O7 Dy1 O3 C18 132.5(10) . . . . ?
O3 Dy1 O4 C20 1.7(11) . . . . ?
O1 Dy1 O4 C20 -72.0(12) . . . . ?
O15 Dy1 O4 C20 80.1(12) 1_455 . . . ?
O5 Dy1 O4 C20 -167.4(12) . . . . ?
O8 Dy1 O4 C20 24.3(14) . . . . ?
O6 Dy1 O4 C20 133.7(11) . . . . ?
O7 Dy1 O4 C20 -119.9(12) . . . . ?
O3 Dy1 O5 C23 -166.8(10) . . . . ?
O1 Dy1 O5 C23 142.1(12) . . . . ?
O15 Dy1 O5 C23 -82.6(12) 1_455 . . . ?
O8 Dy1 O5 C23 25.9(13) . . . . ?
O4 Dy1 O5 C23 -145.7(12) . . . . ?
O6 Dy1 O5 C23 -15.5(11) . . . . ?
O7 Dy1 O5 C23 67.7(12) . . . . ?
O3 Dy1 O6 C25 172.8(11) . . . . ?
O1 Dy1 O6 C25 -43.1(14) . . . . ?
O15 Dy1 O6 C25 124.5(12) 1_455 . . . ?
O5 Dy1 O6 C25 12.5(12) . . . . ?
O8 Dy1 O6 C25 -137.7(13) . . . . ?
O4 Dy1 O6 C25 72.9(13) . . . . ?
O7 Dy1 O6 C25 -62.7(12) . . . . ?
O3 Dy1 O7 C28 82.4(11) . . . . ?
O1 Dy1 O7 C28 137.1(11) . . . . ?
O15 Dy1 O7 C28 -37.6(13) 1_455 . . . ?
O5 Dy1 O7 C28 -127.3(11) . . . . ?
O8 Dy1 O7 C28 22.6(10) . . . . ?
O4 Dy1 O7 C28 -175.7(10) . . . . ?
O6 Dy1 O7 C28 -52.1(11) . . . . ?
O3 Dy1 O8 C30 -154.0(11) . . . . ?
O1 Dy1 O8 C30 -90.1(10) . . . . ?
O15 Dy1 O8 C30 132.9(10) 1_455 . . . ?
O5 Dy1 O8 C30 19.4(12) . . . . ?
O4 Dy1 O8 C30 -176.6(9) . . . . ?
O6 Dy1 O8 C30 60.9(10) . . . . ?
O7 Dy1 O8 C30 -22.5(10) . . . . ?
O13 Dy2 O9 C35 -144.2(11) . . . . ?
O11 Dy2 O9 C35 19.1(12) . . . . ?
O12 Dy2 O9 C35 170.1(9) . . . . ?
O10 Dy2 O9 C35 -18.4(10) . . . . ?
O14 Dy2 O9 C35 137.4(11) . . . . ?
N4 Dy2 O9 C35 59.8(10) . . . . ?
N5 Dy2 O9 C35 -80.0(11) . . . . ?
O13 Dy2 O10 C33 75.6(10) . . . . ?
O11 Dy2 O10 C33 -145.6(10) . . . . ?
O9 Dy2 O10 C33 13.7(10) . . . . ?
O12 Dy2 O10 C33 -176.1(9) . . . . ?
O14 Dy2 O10 C33 -20.7(12) . . . . ?
N4 Dy2 O10 C33 -69.3(10) . . . . ?
N5 Dy2 O10 C33 136.3(11) . . . . ?
O13 Dy2 O11 C38 -32.8(11) . . . . ?
O9 Dy2 O11 C38 171.6(9) . . . . ?
O12 Dy2 O11 C38 10.6(9) . . . . ?
O10 Dy2 O11 C38 -152.4(10) . . . . ?
O14 Dy2 O11 C38 69.0(10) . . . . ?
N4 Dy2 O11 C38 129.9(10) . . . . ?
N5 Dy2 O11 C38 -77.3(10) . . . . ?
O13 Dy2 O12 C40 141.2(10) . . . . ?
O11 Dy2 O12 C40 -10.5(10) . . . . ?
O9 Dy2 O12 C40 -173.5(9) . . . . ?
O10 Dy2 O12 C40 21.3(12) . . . . ?
O14 Dy2 O12 C40 -141.4(10) . . . . ?
N4 Dy2 O12 C40 -74.7(10) . . . . ?
N5 Dy2 O12 C40 66.6(10) . . . . ?
O11 Dy2 O13 C43 134.2(12) . . . . ?
O9 Dy2 O13 C43 -59.9(13) . . . . ?
O12 Dy2 O13 C43 92.2(13) . . . . ?
O10 Dy2 O13 C43 -120.1(13) . . . . ?
O14 Dy2 O13 C43 14.6(13) . . . . ?
N4 Dy2 O13 C43 -15.9(16) . . . . ?
N5 Dy2 O13 C43 179.3(14) . . . . ?
O13 Dy2 O14 C45 -18.1(11) . . . . ?
O11 Dy2 O14 C45 -155.0(11) . . . . ?
O9 Dy2 O14 C45 61.0(11) . . . . ?
O12 Dy2 O14 C45 -98.1(12) . . . . ?
O10 Dy2 O14 C45 95.6(12) . . . . ?
N4 Dy2 O14 C45 144.4(12) . . . . ?
N5 Dy2 O14 C45 -44.1(14) . . . . ?
Dy1 O1 N1 C1 -78.9(15) . . . . ?
Dy1 O1 N1 C2 106.8(12) . . . . ?
O13 Dy2 N4 C16 9.2(12) . . . . ?
O11 Dy2 N4 C16 -150.5(9) . . . . ?
O9 Dy2 N4 C16 52.3(9) . . . . ?
O12 Dy2 N4 C16 -87.9(9) . . . . ?
O10 Dy2 N4 C16 126.3(9) . . . . ?
O14 Dy2 N4 C16 -21.3(9) . . . . ?
N5 Dy2 N4 C16 166.2(8) . . . . ?
O13 Dy2 N4 C15 -168.1(8) . . . . ?
O11 Dy2 N4 C15 32.2(8) . . . . ?
O9 Dy2 N4 C15 -125.0(9) . . . . ?
O12 Dy2 N4 C15 94.8(9) . . . . ?
O10 Dy2 N4 C15 -51.0(8) . . . . ?
O14 Dy2 N4 C15 161.4(9) . . . . ?
N5 Dy2 N4 C15 -11.1(11) . . . . ?
O13 Dy2 N5 C49 -9.9(9) . . . . ?
O11 Dy2 N5 C49 140.6(10) . . . . ?
O9 Dy2 N5 C49 -75.0(10) . . . . ?
O12 Dy2 N5 C49 68.0(10) . . . . ?
O10 Dy2 N5 C49 -136.0(10) . . . . ?
O14 Dy2 N5 C49 16.2(13) . . . . ?
N4 Dy2 N5 C49 -176.5(8) . . . . ?
O13 Dy2 N5 C47 170.0(10) . . . . ?
O11 Dy2 N5 C47 -39.5(9) . . . . ?
O9 Dy2 N5 C47 105.0(10) . . . . ?
O12 Dy2 N5 C47 -112.1(10) . . . . ?
O10 Dy2 N5 C47 44.0(9) . . . . ?
O14 Dy2 N5 C47 -163.8(8) . . . . ?
N4 Dy2 N5 C47 3.5(12) . . . . ?
Dy1 O15 N7 C56 -85.3(14) 1_655 . . . ?
Dy1 O15 N7 C57 112.1(11) 1_655 . . . ?
O2 N2 C1 N1 176.2(13) . . . . ?
C5 N2 C1 N1 -12.2(15) . . . . ?
O2 N2 C1 C8 -5(2) . . . . ?
C5 N2 C1 C8 166.7(13) . . . . ?
O1 N1 C1 N2 176.2(11) . . . . ?
C2 N1 C1 N2 -8.8(15) . . . . ?
O1 N1 C1 C8 -3(2) . . . . ?
C2 N1 C1 C8 172.2(12) . . . . ?
O1 N1 C2 C5 -159.4(11) . . . . ?
C1 N1 C2 C5 25.5(14) . . . . ?
O1 N1 C2 C4 -36.1(17) . . . . ?
C1 N1 C2 C4 148.8(13) . . . . ?
O1 N1 C2 C3 80.5(13) . . . . ?
C1 N1 C2 C3 -94.6(13) . . . . ?
N1 C2 C5 C7 -147.9(10) . . . . ?
C4 C2 C5 C7 92.7(14) . . . . ?
C3 C2 C5 C7 -36.6(15) . . . . ?
N1 C2 C5 C6 81.5(11) . . . . ?
C4 C2 C5 C6 -38.0(15) . . . . ?
C3 C2 C5 C6 -167.2(10) . . . . ?
N1 C2 C5 N2 -28.6(11) . . . . ?
C4 C2 C5 N2 -148.0(10) . . . . ?
C3 C2 C5 N2 82.8(11) . . . . ?
O2 N2 C5 C7 -37.9(18) . . . . ?
C1 N2 C5 C7 150.0(13) . . . . ?
O2 N2 C5 C2 -161.2(12) . . . . ?
C1 N2 C5 C2 26.7(14) . . . . ?
O2 N2 C5 C6 83.1(14) . . . . ?
C1 N2 C5 C6 -89.0(13) . . . . ?
N2 C1 C8 C13 -30(2) . . . . ?
N1 C1 C8 C13 149.1(13) . . . . ?
N2 C1 C8 C9 151.9(13) . . . . ?
N1 C1 C8 C9 -29(2) . . . . ?
C13 C8 C9 C10 -5.3(17) . . . . ?
C1 C8 C9 C10 173.3(10) . . . . ?
C8 C9 C10 C11 2.2(16) . . . . ?
C9 C10 C11 C12 0.5(17) . . . . ?
C9 C10 C11 N3 -177.6(9) . . . . ?
C14 N3 C11 C10 145.7(12) . . . . ?
C16 N3 C11 C10 -38.3(15) . . . . ?
C14 N3 C11 C12 -32.5(16) . . . . ?
C16 N3 C11 C12 143.5(11) . . . . ?
C10 C11 C12 C13 0.0(18) . . . . ?
N3 C11 C12 C13 178.2(10) . . . . ?
C11 C12 C13 C8 -3.2(18) . . . . ?
C9 C8 C13 C12 5.7(17) . . . . ?
C1 C8 C13 C12 -172.8(11) . . . . ?
C16 N3 C14 C15 1.8(12) . . . . ?
C11 N3 C14 C15 178.4(10) . . . . ?
C16 N4 C15 C14 1.3(12) . . . . ?
Dy2 N4 C15 C14 179.2(7) . . . . ?
N3 C14 C15 N4 -2.0(13) . . . . ?
C15 N4 C16 N3 -0.2(12) . . . . ?
Dy2 N4 C16 N3 -177.9(6) . . . . ?
C14 N3 C16 N4 -1.0(13) . . . . ?
C11 N3 C16 N4 -177.7(9) . . . . ?
Dy1 O3 C18 C19 0(2) . . . . ?
Dy1 O3 C18 C17 178.0(7) . . . . ?
F2 C17 C18 O3 -78.3(17) . . . . ?
F1 C17 C18 O3 47.9(17) . . . . ?
F3 C17 C18 O3 163.7(12) . . . . ?
F2 C17 C18 C19 100.0(18) . . . . ?
F1 C17 C18 C19 -133.8(16) . . . . ?
F3 C17 C18 C19 -18.0(19) . . . . ?
O3 C18 C19 C20 2(2) . . . . ?
C17 C18 C19 C20 -176.0(13) . . . . ?
Dy1 O4 C20 C19 -1(2) . . . . ?
Dy1 O4 C20 C21 178.6(9) . . . . ?
C18 C19 C20 O4 -1(3) . . . . ?
C18 C19 C20 C21 179.2(15) . . . . ?
O4 C20 C21 F5 -85(2) . . . . ?
C19 C20 C21 F5 95(2) . . . . ?
O4 C20 C21 F6 38(2) . . . . ?
C19 C20 C21 F6 -142.2(19) . . . . ?
O4 C20 C21 F4 152.3(16) . . . . ?
C19 C20 C21 F4 -28(2) . . . . ?
Dy1 O5 C23 C24 14(2) . . . . ?
Dy1 O5 C23 C22 -167.9(7) . . . . ?
F9 C22 C23 O5 -172.4(12) . . . . ?
F8 C22 C23 O5 -50.6(15) . . . . ?
F7 C22 C23 O5 68.1(16) . . . . ?
F9 C22 C23 C24 5.5(17) . . . . ?
F8 C22 C23 C24 127.3(13) . . . . ?
F7 C22 C23 C24 -114.0(14) . . . . ?
O5 C23 C24 C25 -1(2) . . . . ?
C22 C23 C24 C25 -178.8(11) . . . . ?
Dy1 O6 C25 C24 -8(2) . . . . ?
Dy1 O6 C25 C26 171.6(8) . . . . ?
C23 C24 C25 O6 -2(2) . . . . ?
C23 C24 C25 C26 178.5(11) . . . . ?
O6 C25 C26 F12 173.1(12) . . . . ?
C24 C25 C26 F12 -7.3(18) . . . . ?
O6 C25 C26 F10 -63.9(16) . . . . ?
C24 C25 C26 F10 115.8(13) . . . . ?
O6 C25 C26 F11 51.3(15) . . . . ?
C24 C25 C26 F11 -129.0(12) . . . . ?
Dy1 O7 C28 C29 -15.5(19) . . . . ?
Dy1 O7 C28 C27 163.8(8) . . . . ?
F15 C27 C28 O7 -176.6(11) . . . . ?
F14 C27 C28 O7 -54.5(15) . . . . ?
F13 C27 C28 O7 62.1(14) . . . . ?
F15 C27 C28 C29 2.8(18) . . . . ?
F14 C27 C28 C29 124.9(12) . . . . ?
F13 C27 C28 C29 -118.5(12) . . . . ?
O7 C28 C29 C30 -5(2) . . . . ?
C27 C28 C29 C30 175.3(12) . . . . ?
Dy1 O8 C30 C29 16(2) . . . . ?
Dy1 O8 C30 C31 -161.9(7) . . . . ?
C28 C29 C30 O8 5(2) . . . . ?
C28 C29 C30 C31 -177.0(11) . . . . ?
O8 C30 C31 F17 -171.0(12) . . . . ?
C29 C30 C31 F17 11.2(18) . . . . ?
O8 C30 C31 F18 65.5(16) . . . . ?
C29 C30 C31 F18 -112.3(14) . . . . ?
O8 C30 C31 F16 -50.1(14) . . . . ?
C29 C30 C31 F16 132.1(13) . . . . ?
Dy2 O10 C33 C34 -8.7(18) . . . . ?
Dy2 O10 C33 C32 172.7(7) . . . . ?
F24 C32 C33 O10 11.8(15) . . . . ?
F23 C32 C33 O10 -110.0(12) . . . . ?
F22 C32 C33 O10 128.7(11) . . . . ?
F24 C32 C33 C34 -166.9(11) . . . . ?
F23 C32 C33 C34 71.3(15) . . . . ?
F22 C32 C33 C34 -50.0(14) . . . . ?
O10 C33 C34 C35 -1(2) . . . . ?
C32 C33 C34 C35 177.2(12) . . . . ?
Dy2 O9 C35 C34 18(2) . . . . ?
Dy2 O9 C35 C36 -163.1(9) . . . . ?
C33 C34 C35 O9 -3(2) . . . . ?
C33 C34 C35 C36 178.3(12) . . . . ?
O9 C35 C36 F21 -169.3(13) . . . . ?
C34 C35 C36 F21 9(2) . . . . ?
O9 C35 C36 F20 69.3(18) . . . . ?
C34 C35 C36 F20 -112.0(16) . . . . ?
O9 C35 C36 F19 -46.2(17) . . . . ?
C34 C35 C36 F19 132.4(15) . . . . ?
Dy2 O11 C38 C39 -6.3(18) . . . . ?
Dy2 O11 C38 C37 171.1(7) . . . . ?
F26 C37 C38 O11 -54.6(15) . . . . ?
F27 C37 C38 O11 -178.9(10) . . . . ?
F25 C37 C38 O11 61.7(15) . . . . ?
F26 C37 C38 C39 123.2(13) . . . . ?
F27 C37 C38 C39 -1.2(17) . . . . ?
F25 C37 C38 C39 -120.6(13) . . . . ?
O11 C38 C39 C40 -4.8(19) . . . . ?
C37 C38 C39 C40 177.9(11) . . . . ?
Dy2 O12 C40 C39 6.0(18) . . . . ?
Dy2 O12 C40 C41 -176.6(8) . . . . ?
C38 C39 C40 O12 4.9(19) . . . . ?
C38 C39 C40 C41 -172.4(11) . . . . ?
O12 C40 C41 F30 51.4(17) . . . . ?
C39 C40 C41 F30 -131.0(16) . . . . ?
O12 C40 C41 F28 -75.2(18) . . . . ?
C39 C40 C41 F28 102.4(18) . . . . ?
O12 C40 C41 F29 165.5(11) . . . . ?
C39 C40 C41 F29 -16.8(17) . . . . ?
Dy2 O13 C43 C44 -8(2) . . . . ?
Dy2 O13 C43 C42 170.9(8) . . . . ?
F32 C42 C43 O13 -20(2) . . . . ?
F33' C42 C43 O13 176.8(16) . . . . ?
F31 C42 C43 O13 100.9(18) . . . . ?
F31' C42 C43 O13 48.8(18) . . . . ?
F33 C42 C43 O13 -148.8(18) . . . . ?
F32' C42 C43 O13 -62.4(18) . . . . ?
F32 C42 C43 C44 158.3(18) . . . . ?
F33' C42 C43 C44 -5(2) . . . . ?
F31 C42 C43 C44 -80.5(18) . . . . ?
F31' C42 C43 C44 -132.6(15) . . . . ?
F33 C42 C43 C44 30(2) . . . . ?
F32' C42 C43 C44 116.2(15) . . . . ?
O13 C43 C44 C45 -6(2) . . . . ?
C42 C43 C44 C45 175.9(12) . . . . ?
Dy2 O14 C45 C44 15(2) . . . . ?
Dy2 O14 C45 C46 -167.9(9) . . . . ?
C43 C44 C45 O14 2(2) . . . . ?
C43 C44 C45 C46 -175.8(13) . . . . ?
O14 C45 C46 F36 31(2) . . . . ?
C44 C45 C46 F36 -150.9(14) . . . . ?
O14 C45 C46 F34 -85.8(18) . . . . ?
C44 C45 C46 F34 91.8(17) . . . . ?
O14 C45 C46 F35 153.2(13) . . . . ?
C44 C45 C46 F35 -29.1(19) . . . . ?
C49 N5 C47 C48 1.1(13) . . . . ?
Dy2 N5 C47 C48 -178.9(7) . . . . ?
N5 C47 C48 N6 -0.5(14) . . . . ?
C49 N6 C48 C47 -0.2(13) . . . . ?
C50 N6 C48 C47 -173.8(10) . . . . ?
C47 N5 C49 N6 -1.2(12) . . . . ?
Dy2 N5 C49 N6 178.7(7) . . . . ?
C48 N6 C49 N5 0.9(13) . . . . ?
C50 N6 C49 N5 174.5(10) . . . . ?
C49 N6 C50 C51 154.7(12) . . . . ?
C48 N6 C50 C51 -32.9(19) . . . . ?
C49 N6 C50 C55 -20.6(19) . . . . ?
C48 N6 C50 C55 151.8(13) . . . . ?
C55 C50 C51 C52 -7(2) . . . . ?
N6 C50 C51 C52 177.3(12) . . . . ?
C50 C51 C52 C53 1(2) . . . . ?
C51 C52 C53 C54 4(2) . . . . ?
C51 C52 C53 C56 -175.2(12) . . . . ?
C52 C53 C54 C55 -4.4(18) . . . . ?
C56 C53 C54 C55 175.3(11) . . . . ?
C53 C54 C55 C50 -1.5(19) . . . . ?
C51 C50 C55 C54 7(2) . . . . ?
N6 C50 C55 C54 -177.3(11) . . . . ?
O15 N7 C56 N8 -179.9(12) . . . . ?
C57 N7 C56 N8 -16.3(15) . . . . ?
O15 N7 C56 C53 1(2) . . . . ?
C57 N7 C56 C53 164.8(13) . . . . ?
O16 N8 C56 N7 -174.7(14) . . . . ?
C60 N8 C56 N7 -6.9(17) . . . . ?
O16 N8 C56 C53 4(2) . . . . ?
C60 N8 C56 C53 172.0(13) . . . . ?
C52 C53 C56 N7 152.2(14) . . . . ?
C54 C53 C56 N7 -27(2) . . . . ?
C52 C53 C56 N8 -27(2) . . . . ?
C54 C53 C56 N8 153.8(14) . . . . ?
C56 N7 C57 C59 -90.1(13) . . . . ?
O15 N7 C57 C59 74.7(12) . . . . ?
C56 N7 C57 C60 30.9(12) . . . . ?
O15 N7 C57 C60 -164.3(10) . . . . ?
C56 N7 C57 C58 148.1(11) . . . . ?
O15 N7 C57 C58 -47.1(14) . . . . ?
O16 N8 C60 C62 72.8(16) . . . . ?
C56 N8 C60 C62 -95.9(14) . . . . ?
O16 N8 C60 C57 -166.1(13) . . . . ?
C56 N8 C60 C57 25.2(15) . . . . ?
O16 N8 C60 C61 -48.8(18) . . . . ?
C56 N8 C60 C61 142.5(13) . . . . ?
N7 C57 C60 C62 85.4(12) . . . . ?
C59 C57 C60 C62 -163.3(12) . . . . ?
C58 C57 C60 C62 -28.8(15) . . . . ?
N7 C57 C60 N8 -30.2(11) . . . . ?
C59 C57 C60 N8 81.0(12) . . . . ?
C58 C57 C60 N8 -144.4(10) . . . . ?
N7 C57 C60 C61 -145.2(9) . . . . ?
C59 C57 C60 C61 -34.0(13) . . . . ?
C58 C57 C60 C61 100.5(12) . . . . ?
